data_7241097
loop_
_publ_author_name
'Sosa-Rivadeneyra, Martha Virginia'
'Perumal, Venkatesan'
'Flores-Manuel, Fermin'
'Bern\`es, Sylvain'
'H\"opfl, Herbert'
'Ceron, Margarita'
'Thamotharan, Subbiah'
'Percino, M. Judith'

_publ_section_title
;
 Quantitative analysis of intermolecular interactions in cocrystals and a
 pair of polymorphous cocrystal hydrates from
 1,4-dihydroquinoxaline-2,3-dione and 1H-benzo[d]imidazol-2(3H)-one with
 2,5-dihydroxy-1,4-benzoquinones: A combined X-ray structure and
 theoretical analysis
;
_journal_name_full CrystEngComm
_journal_paper_doi 10.1039/D0CE01056A
_journal_year 2020
_chemical_formula_moiety 'C6 H2 Cl2 O4, 2(C8 H6 N2 O2), 2(H2 O)'
_chemical_formula_sum 'C22 H18 Cl2 N4 O10'
_chemical_formula_weight 569.30
_space_group_crystal_system triclinic
_space_group_IT_number 2
_space_group_name_Hall '-P 1'
_space_group_name_H-M_alt 'P -1'
_atom_sites_solution_hydrogens mixed
_atom_sites_solution_primary dual
_atom_sites_solution_secondary difmap
_audit_creation_date 2019-03-20
_audit_creation_method SHELXL-2018/3
_audit_update_record
;
2020-07-14 deposited with the CCDC.	2020-08-21 downloaded from the CCDC.
;
_cell_angle_alpha 74.120(9)
_cell_angle_beta 81.304(11)
_cell_angle_gamma 81.681(10)
_cell_formula_units_Z 1
_cell_length_a 4.7183(6)
_cell_length_b 10.9094(12)
_cell_length_c 11.9445(16)
_cell_measurement_reflns_used 8964
_cell_measurement_temperature 295(1)
_cell_measurement_theta_max 26.20
_cell_measurement_theta_min 2.34
_cell_volume 581.11(13)
_computing_cell_refinement 'X-AREA 1.86'
_computing_data_collection 'X-AREA 1.86 (Stoe & Cie, 2018)'
_computing_data_reduction 'X-AREA 1.86'
_computing_molecular_graphics 'XP in SHELXTL-Plus (Sheldrick, 2008) and Mercury (Macrae et al., 2008)'
_computing_publication_material 'PublCif (Westrip, 2010)'
_computing_structure_refinement 'SHELXL-2018/3 (Sheldrick, 2018)'
_computing_structure_solution 'SHELXT-2018/2 (Sheldrick, 2015a)'
_diffrn_ambient_environment air
_diffrn_ambient_temperature 295(1)
_diffrn_detector 'Reverse-biased silicon diode array'
_diffrn_detector_area_resol_mean 5.81
_diffrn_detector_type 'Dectris Pilatus 100K R'
_diffrn_measured_fraction_theta_full 0.999
_diffrn_measured_fraction_theta_max 0.999
_diffrn_measurement_details
;
1142 frames, 80 s/frame, 1 deg./frame, detector distance = 40 mm
;
_diffrn_measurement_device 'Eulerian four-circle diffractometer'
_diffrn_measurement_device_type 'Stoe Stadivari'
_diffrn_measurement_method '\w scans'
_diffrn_measurement_specimen_support Mitegen
_diffrn_radiation_collimation '0.6 mm diameter'
_diffrn_radiation_monochromator 'Graded multilayer mirror'
_diffrn_radiation_polarisn_norm -90
_diffrn_radiation_probe x-ray
_diffrn_radiation_type AgK\a
_diffrn_radiation_wavelength 0.56083
_diffrn_reflns_av_R_equivalents 0.0688
_diffrn_reflns_av_unetI/netI 0.0670
_diffrn_reflns_Laue_measured_fraction_full 0.999
_diffrn_reflns_Laue_measured_fraction_max 0.999
_diffrn_reflns_limit_h_max 6
_diffrn_reflns_limit_h_min -6
_diffrn_reflns_limit_k_max 13
_diffrn_reflns_limit_k_min -13
_diffrn_reflns_limit_l_max 15
_diffrn_reflns_limit_l_min -15
_diffrn_reflns_number 13338
_diffrn_reflns_point_group_measured_fraction_full 0.999
_diffrn_reflns_point_group_measured_fraction_max 0.999
_diffrn_reflns_theta_full 19.664
_diffrn_reflns_theta_max 21.000
_diffrn_reflns_theta_min 2.340
_diffrn_source 'Sealed X-ray tube'
_diffrn_source_current 0.600
_diffrn_source_power 0.039
_diffrn_source_type 'Axo Astix-f Microfocus source'
_diffrn_source_voltage 65
_exptl_absorpt_coefficient_mu 0.187
_exptl_absorpt_correction_T_max 1.0000
_exptl_absorpt_correction_T_min 0.4966
_exptl_absorpt_correction_type multi-scan
_exptl_absorpt_process_details 'X-AREA 1.86 (Stoe & Cie, 2018)'
_exptl_crystal_colour red
_exptl_crystal_density_diffrn 1.627
_exptl_crystal_description irregular
_exptl_crystal_F_000 292
_exptl_crystal_recrystallization_method
;
Re-cristallisation from solvent: Water
;
_exptl_crystal_size_max 0.150
_exptl_crystal_size_mid 0.100
_exptl_crystal_size_min 0.100
_refine_diff_density_max 0.184
_refine_diff_density_min -0.195
_refine_diff_density_rms 0.042
_refine_ls_extinction_method none
_refine_ls_goodness_of_fit_ref 0.841
_refine_ls_hydrogen_treatment mixed
_refine_ls_matrix_type full
_refine_ls_number_constraints 0
_refine_ls_number_parameters 190
_refine_ls_number_reflns 2515
_refine_ls_number_restraints 0
_refine_ls_restrained_S_all 0.841
_refine_ls_R_factor_all 0.0763
_refine_ls_R_factor_gt 0.0342
_refine_ls_shift/su_max 0.000
_refine_ls_shift/su_mean 0.000
_refine_ls_structure_factor_coef Fsqd
_refine_ls_weighting_details 'w=1/[\s^2^(Fo^2^)+(0.0258P)^2^] where P=(Fo^2^+2Fc^2^)/3'
_refine_ls_weighting_scheme calc
_refine_ls_wR_factor_gt 0.0598
_refine_ls_wR_factor_ref 0.0677
_reflns_Friedel_coverage 0.000
_reflns_number_gt 1483
_reflns_number_total 2515
_reflns_threshold_expression 'I > 2\s(I)'
_cod_data_source_file d0ce01056a2.cif
_cod_data_source_block IA_2H2O
_cod_database_code 7241097
_shelx_shelxl_version_number 2018/3
_shelx_estimated_absorpt_t_min 0.973
_shelx_estimated_absorpt_t_max 0.982

loop_
_space_group_symop_operation_xyz
'x, y, z'
'-x, -y, -z'

loop_
_atom_site_label
_atom_site_type_symbol
_atom_site_fract_x
_atom_site_fract_y
_atom_site_fract_z
_atom_site_U_iso_or_equiv
_atom_site_adp_type
_atom_site_occupancy
_atom_site_site_symmetry_order
_atom_site_calc_flag
_atom_site_refinement_flags_posn
_atom_site_refinement_flags_adp
_atom_site_refinement_flags_occupancy
_atom_site_disorder_assembly
_atom_site_disorder_group
Cl1 Cl 0.49263(13) 0.28174(5) 0.46355(5) 0.04378(17) Uani 1 1 d . . . . .
O1 O 1.0198(3) 0.16813(12) -0.02166(13) 0.0388(4) Uani 1 1 d . . . . .
O2 O 0.7867(3) 0.37102(12) 0.06579(13) 0.0437(4) Uani 1 1 d . . . . .
O3 O 0.1081(3) 0.44417(12) 0.29290(13) 0.0424(4) Uani 1 1 d . . . . .
O4 O 0.3302(4) 0.37365(13) 0.67565(15) 0.0437(4) Uani 1 1 d . . . . .
H4O H 0.283(6) 0.391(2) 0.749(3) 0.095(10) Uiso 1 1 d . . . . .
N1 N 0.6764(4) 0.04952(15) 0.09251(15) 0.0315(4) Uani 1 1 d . . . . .
H1 H 0.760(4) -0.0150(18) 0.0693(18) 0.040(6) Uiso 1 1 d . . . . .
N2 N 0.4372(4) 0.25281(15) 0.17793(16) 0.0336(4) Uani 1 1 d . . . . .
H2 H 0.369(5) 0.317(2) 0.210(2) 0.057(7) Uiso 1 1 d . . . . .
C3 C 0.3167(4) 0.13676(17) 0.22220(17) 0.0301(5) Uani 1 1 d . . . . .
C11 C 0.1773(4) 0.43067(16) 0.59084(18) 0.0289(5) Uani 1 1 d . . . . .
C8 C 0.4386(4) 0.03345(16) 0.17863(17) 0.0286(5) Uani 1 1 d . . . . .
C2 C 0.6724(5) 0.27060(17) 0.09905(18) 0.0314(5) Uani 1 1 d . . . . .
C10 C 0.2242(4) 0.40080(16) 0.48584(18) 0.0299(5) Uani 1 1 d . . . . .
C1 C 0.8029(5) 0.15750(17) 0.05120(18) 0.0298(5) Uani 1 1 d . . . . .
C9 C 0.0640(4) 0.46630(16) 0.38961(19) 0.0297(5) Uani 1 1 d . . . . .
C7 C 0.3253(5) -0.08359(18) 0.22051(19) 0.0374(5) Uani 1 1 d . . . . .
H7 H 0.407167 -0.153304 0.191623 0.045 Uiso 1 1 calc R U . . .
C4 C 0.0808(5) 0.12347(19) 0.30714(19) 0.0384(5) Uani 1 1 d . . . . .
H4 H -0.001719 0.192957 0.336247 0.046 Uiso 1 1 calc R U . . .
C6 C 0.0911(5) -0.09518(19) 0.3051(2) 0.0439(6) Uani 1 1 d . . . . .
H6 H 0.014579 -0.173279 0.333271 0.053 Uiso 1 1 calc R U . . .
C5 C -0.0323(5) 0.0080(2) 0.34870(19) 0.0442(6) Uani 1 1 d . . . . .
H5 H -0.190783 -0.000748 0.405841 0.053 Uiso 1 1 calc R U . . .
O5W O 0.2969(4) 0.39244(14) -0.12033(14) 0.0434(4) Uani 1 1 d . . . . .
H1W H 0.172(6) 0.350(2) -0.077(2) 0.065 Uiso 1 1 d . U . . .
H2W H 0.275(5) 0.464(2) -0.106(2) 0.065 Uiso 1 1 d . U . . .

loop_
_atom_site_aniso_label
_atom_site_aniso_U_11
_atom_site_aniso_U_22
_atom_site_aniso_U_33
_atom_site_aniso_U_23
_atom_site_aniso_U_13
_atom_site_aniso_U_12
Cl1 0.0393(4) 0.0427(3) 0.0506(4) -0.0249(3) -0.0020(3) 0.0129(2)
O1 0.0388(10) 0.0367(7) 0.0401(9) -0.0174(7) 0.0099(8) -0.0018(7)
O2 0.0453(10) 0.0336(7) 0.0537(11) -0.0197(7) 0.0070(8) -0.0065(7)
O3 0.0507(10) 0.0423(8) 0.0356(9) -0.0208(7) -0.0034(8) 0.0095(7)
O4 0.0514(11) 0.0430(8) 0.0363(10) -0.0168(7) -0.0093(9) 0.0134(7)
N1 0.0316(11) 0.0287(8) 0.0360(11) -0.0174(8) 0.0010(8) 0.0031(8)
N2 0.0327(11) 0.0325(9) 0.0389(11) -0.0205(8) 0.0014(9) 0.0026(8)
C3 0.0285(12) 0.0326(10) 0.0307(12) -0.0121(9) -0.0043(10) 0.0002(9)
C11 0.0288(12) 0.0245(9) 0.0332(12) -0.0100(9) 0.0010(10) -0.0017(8)
C8 0.0259(12) 0.0321(10) 0.0280(12) -0.0104(9) -0.0049(9) 0.0035(9)
C2 0.0328(13) 0.0316(10) 0.0318(13) -0.0138(9) -0.0031(10) 0.0007(9)
C10 0.0280(12) 0.0245(9) 0.0373(13) -0.0151(8) 0.0028(10) 0.0032(8)
C1 0.0320(13) 0.0322(10) 0.0271(12) -0.0134(9) -0.0037(10) 0.0018(9)
C9 0.0294(12) 0.0252(9) 0.0362(13) -0.0148(9) 0.0056(10) -0.0055(8)
C7 0.0396(14) 0.0328(10) 0.0400(14) -0.0114(9) -0.0078(11) 0.0025(10)
C4 0.0329(13) 0.0484(12) 0.0372(14) -0.0218(10) 0.0002(11) 0.0012(10)
C6 0.0429(15) 0.0412(12) 0.0445(15) -0.0032(11) -0.0049(12) -0.0099(11)
C5 0.0363(14) 0.0596(14) 0.0363(14) -0.0125(11) 0.0006(11) -0.0089(12)
O5W 0.0579(12) 0.0373(8) 0.0373(10) -0.0136(7) 0.0008(8) -0.0110(8)

loop_
_atom_type_symbol
_atom_type_description
_atom_type_scat_dispersion_real
_atom_type_scat_dispersion_imag
_atom_type_scat_source
C C 0.0015 0.0009 'International Tables Vol C Tables 4.2.6.8 and 6.1.1.4'
H H 0.0000 0.0000 'International Tables Vol C Tables 4.2.6.8 and 6.1.1.4'
N N 0.0030 0.0019 'International Tables Vol C Tables 4.2.6.8 and 6.1.1.4'
O O 0.0056 0.0036 'International Tables Vol C Tables 4.2.6.8 and 6.1.1.4'
Cl Cl 0.0998 0.0984 'International Tables Vol C Tables 4.2.6.8 and 6.1.1.4'

loop_
_geom_angle_atom_site_label_1
_geom_angle_atom_site_label_2
_geom_angle_atom_site_label_3
_geom_angle
_geom_angle_site_symmetry_1
_geom_angle_site_symmetry_3
_geom_angle_publ_flag
C11 O4 H4O 120.4(18) . . ?
C1 N1 C8 124.50(17) . . ?
C1 N1 H1 116.0(14) . . ?
C8 N1 H1 119.1(14) . . ?
C2 N2 C3 124.73(17) . . ?
C2 N2 H2 116.4(15) . . ?
C3 N2 H2 118.4(15) . . ?
C4 C3 C8 119.82(18) . . ?
C4 C3 N2 121.82(17) . . ?
C8 C3 N2 118.36(18) . . ?
O4 C11 C10 122.32(18) . . ?
O4 C11 C9 118.56(18) . 2_566 ?
C10 C11 C9 119.12(18) . 2_566 ?
C3 C8 C7 120.11(19) . . ?
C3 C8 N1 118.70(17) . . ?
C7 C8 N1 121.20(17) . . ?
O2 C2 N2 124.20(18) . . ?
O2 C2 C1 119.32(18) . . ?
N2 C2 C1 116.48(17) . . ?
C11 C10 C9 122.98(17) . . ?
C11 C10 Cl1 119.58(16) . . ?
C9 C10 Cl1 117.42(15) . . ?
O1 C1 N1 123.45(17) . . ?
O1 C1 C2 119.41(17) . . ?
N1 C1 C2 117.13(18) . . ?
O3 C9 C10 124.32(18) . . ?
O3 C9 C11 117.84(19) . 2_566 ?
C10 C9 C11 117.83(17) . 2_566 ?
C6 C7 C8 119.32(19) . . ?
C6 C7 H7 120.3 . . ?
C8 C7 H7 120.3 . . ?
C5 C4 C3 120.29(19) . . ?
C5 C4 H4 119.9 . . ?
C3 C4 H4 119.9 . . ?
C7 C6 C5 120.8(2) . . ?
C7 C6 H6 119.6 . . ?
C5 C6 H6 119.6 . . ?
C4 C5 C6 119.7(2) . . ?
C4 C5 H5 120.2 . . ?
C6 C5 H5 120.2 . . ?
H1W O5W H2W 107(2) . . ?

loop_
_geom_bond_atom_site_label_1
_geom_bond_atom_site_label_2
_geom_bond_distance
_geom_bond_site_symmetry_2
_geom_bond_publ_flag
Cl1 C10 1.7243(18) . ?
O1 C1 1.236(2) . ?
O2 C2 1.232(2) . ?
O3 C9 1.225(2) . ?
O4 C11 1.296(2) . ?
O4 H4O 0.93(3) . ?
N1 C1 1.335(2) . ?
N1 C8 1.399(2) . ?
N1 H1 0.85(2) . ?
N2 C2 1.343(3) . ?
N2 C3 1.399(2) . ?
N2 H2 0.89(2) . ?
C3 C4 1.384(3) . ?
C3 C8 1.384(2) . ?
C11 C10 1.359(3) . ?
C11 C9 1.519(3) 2_566 ?
C8 C7 1.390(3) . ?
C2 C1 1.512(3) . ?
C10 C9 1.435(3) . ?
C7 C6 1.375(3) . ?
C7 H7 0.9300 . ?
C4 C5 1.375(3) . ?
C4 H4 0.9300 . ?
C6 C5 1.385(3) . ?
C6 H6 0.9300 . ?
C5 H5 0.9300 . ?
O5W H1W 0.83(2) . ?
O5W H2W 0.84(2) . ?

loop_
_geom_hbond_atom_site_label_D
_geom_hbond_atom_site_label_H
_geom_hbond_atom_site_label_A
_geom_hbond_distance_DH
_geom_hbond_distance_HA
_geom_hbond_distance_DA
_geom_hbond_angle_DHA
_geom_hbond_site_symmetry_A
_geom_hbond_publ_flag
N1 H1 O1 0.85(2) 2.01(2) 2.856(2) 176(2) 2_755 yes
O4 H4O O5W 0.93(3) 1.58(3) 2.481(2) 162(3) 1_556 yes
N2 H2 O3 0.89(2) 2.07(2) 2.940(2) 165(2) . yes
C4 H4 O3 0.93 2.76 3.476(3) 134.9 . yes
C4 H4 Cl1 0.93 3.35 3.753(2) 108.7 . yes
